data_7131234
loop_
_publ_author_name
'Baird, Samuel R.'
'Hupf, Emanuel'
'Watson, Ian C.'
'Ferguson, Michael J.'
'Rivard, Eric'

_publ_section_title
;
 An indium(I) tetramer bound by anionic N-heterocyclic olefins: ambiphilic
 reactivity, transmetallation and a rare indium-imide.
;
_journal_issue 20
_journal_name_full 'Chemical communications (Cambridge, England)'
_journal_page_first 2903
_journal_page_last 2906
_journal_paper_doi 10.1039/d2cc07006e
_journal_volume 59
_journal_year 2023
_chemical_formula_moiety 'C52 H49 B F15 In N2 O, C5 H12'
_chemical_formula_sum 'C57 H61 B F15 In N2 O'
_chemical_formula_weight 1200.70
_chemical_properties_physical Air-sensitive,Moisture-sensitive
_space_group_crystal_system triclinic
_space_group_IT_number 2
_space_group_name_Hall '-P 1'
_space_group_name_H-M_alt 'P -1'
_atom_sites_solution_hydrogens geom
_atom_sites_solution_primary dual
_audit_creation_method SHELXL-2018/3
_audit_update_record
;
2022-11-29 deposited with the CCDC.	2023-01-30 downloaded from the CCDC.
;
_cell_angle_alpha 107.7613(11)
_cell_angle_beta 102.8104(12)
_cell_angle_gamma 91.5239(12)
_cell_formula_units_Z 2
_cell_length_a 10.7833(8)
_cell_length_b 13.3363(10)
_cell_length_c 21.1279(16)
_cell_measurement_reflns_used 9764
_cell_measurement_temperature 193(2)
_cell_measurement_theta_max 28.12
_cell_measurement_theta_min 2.42
_cell_volume 2807.0(4)
_computing_cell_refinement 'Bruker SAINT'
_computing_data_collection 'Bruker APEX2'
_computing_data_reduction 'Bruker SAINT'
_computing_molecular_graphics 'Bruker SHELXTL'
_computing_publication_material 'Bruker SHELXTL'
_computing_structure_refinement 'SHELXL-2018/3 (Sheldrick, 2018)'
_computing_structure_solution 'SHELXT-2014/5 (Sheldrick, 2015)'
_diffrn_ambient_temperature 193(2)
_diffrn_measured_fraction_theta_full 1.000
_diffrn_measured_fraction_theta_max 0.999
_diffrn_measurement_device_type 'Bruker APEX-II CCD'
_diffrn_measurement_method '\w scans'
_diffrn_radiation_type MoK\a
_diffrn_radiation_wavelength 0.71073
_diffrn_reflns_av_R_equivalents 0.0283
_diffrn_reflns_av_unetI/netI 0.0266
_diffrn_reflns_Laue_measured_fraction_full 1.000
_diffrn_reflns_Laue_measured_fraction_max 0.999
_diffrn_reflns_limit_h_max 14
_diffrn_reflns_limit_h_min -14
_diffrn_reflns_limit_k_max 18
_diffrn_reflns_limit_k_min -18
_diffrn_reflns_limit_l_max 28
_diffrn_reflns_limit_l_min -28
_diffrn_reflns_number 52526
_diffrn_reflns_point_group_measured_fraction_full 1.000
_diffrn_reflns_point_group_measured_fraction_max 0.999
_diffrn_reflns_theta_full 25.242
_diffrn_reflns_theta_max 28.754
_diffrn_reflns_theta_min 1.612
_diffrn_source 'Short anode X-ray tube fine focus 2kW'
_exptl_absorpt_coefficient_mu 0.511
_exptl_absorpt_correction_T_max 0.9359
_exptl_absorpt_correction_T_min 0.8825
_exptl_absorpt_correction_type numerical
_exptl_absorpt_process_details
; 
 SADABS 2016/2: Krause, L., Herbst-Irmer, R., Sheldrick G.M. & Stalke D., 
 J. Appl. Cryst. 48 (2015) 3-10 
;
_exptl_crystal_colour yellow
_exptl_crystal_density_diffrn 1.421
_exptl_crystal_description block
_exptl_crystal_F_000 1228
_exptl_crystal_recrystallization_method 'Re-crystallisation from solvent: Pentane/THF'
_exptl_crystal_size_max 0.335
_exptl_crystal_size_mid 0.267
_exptl_crystal_size_min 0.238
_refine_diff_density_max 0.584
_refine_diff_density_min -0.480
_refine_diff_density_rms 0.056
_refine_ls_extinction_method none
_refine_ls_goodness_of_fit_ref 1.039
_refine_ls_hydrogen_treatment constr
_refine_ls_matrix_type full
_refine_ls_number_parameters 715
_refine_ls_number_reflns 14557
_refine_ls_number_restraints 21
_refine_ls_restrained_S_all 1.048
_refine_ls_R_factor_all 0.0380
_refine_ls_R_factor_gt 0.0321
_refine_ls_shift/su_max 0.001
_refine_ls_shift/su_mean 0.000
_refine_ls_structure_factor_coef Fsqd
_refine_ls_weighting_details 'w=1/[\s^2^(Fo^2^)+(0.0411P)^2^+1.0816P] where P=(Fo^2^+2Fc^2^)/3'
_refine_ls_weighting_scheme calc
_refine_ls_wR_factor_gt 0.0810
_refine_ls_wR_factor_ref 0.0854
_reflns_Friedel_coverage 0.000
_reflns_number_gt 12804
_reflns_number_total 14557
_reflns_threshold_expression 'I > 2\s(I)'
_cod_data_source_file d2cc07006e3.cif
_cod_data_source_block riv2225
_cod_depositor_comments 'Adding full bibliography for 7131233--7131238.cif.'
_cod_database_code 7131234
_shelx_shelxl_version_number 2018/3
_shelx_space_group_comment
; 
The symmetry employed for this shelxl refinement is uniquely defined 
by the following loop, which should always be used as a source of 
symmetry information in preference to the above space-group names. 
They are only intended as comments. 
;
_shelx_estimated_absorpt_t_min 0.847
_shelx_estimated_absorpt_t_max 0.888

loop_
_space_group_symop_operation_xyz
'x, y, z'
'-x, -y, -z'

loop_
_atom_site_label
_atom_site_type_symbol
_atom_site_fract_x
_atom_site_fract_y
_atom_site_fract_z
_atom_site_U_iso_or_equiv
_atom_site_adp_type
_atom_site_occupancy
_atom_site_site_symmetry_order
_atom_site_calc_flag
_atom_site_refinement_flags_posn
_atom_site_refinement_flags_adp
_atom_site_refinement_flags_occupancy
_atom_site_disorder_assembly
_atom_site_disorder_group
In1 In 0.51301(2) 0.59612(2) 0.77662(2) 0.02894(4) Uani 1 1 d . . . . .
F52 F 0.31370(11) 0.64633(8) 0.83576(7) 0.0458(3) Uani 1 1 d . . . . .
F53 F 0.12105(13) 0.66313(10) 0.89694(8) 0.0601(4) Uani 1 1 d . . . . .
F54 F 0.00674(14) 0.49012(12) 0.91176(9) 0.0702(4) Uani 1 1 d . . . . .
F55 F 0.08776(12) 0.29555(10) 0.85983(8) 0.0590(4) Uani 1 1 d . . . . .
F56 F 0.27468(11) 0.27604(8) 0.79520(6) 0.0424(3) Uani 1 1 d . . . . .
F62 F 0.21772(12) 0.49847(9) 0.68201(6) 0.0487(3) Uani 1 1 d . . . . .
F63 F 0.08416(14) 0.38706(13) 0.55719(7) 0.0685(4) Uani 1 1 d . . . . .
F64 F 0.13914(16) 0.18734(13) 0.49525(7) 0.0760(5) Uani 1 1 d . . . . .
F65 F 0.33003(17) 0.10252(11) 0.56385(8) 0.0744(4) Uani 1 1 d . . . . .
F66 F 0.45645(12) 0.20790(9) 0.68962(7) 0.0513(3) Uani 1 1 d . . . . .
F72 F 0.63889(11) 0.36979(10) 0.71942(6) 0.0444(3) Uani 1 1 d . . . . .
F73 F 0.84430(12) 0.29763(11) 0.77966(7) 0.0526(3) Uani 1 1 d . . . . .
F74 F 0.86597(11) 0.28129(11) 0.90777(7) 0.0542(3) Uani 1 1 d . . . . .
F75 F 0.67672(12) 0.34331(11) 0.97313(6) 0.0523(3) Uani 1 1 d . . . . .
F76 F 0.47280(11) 0.41395(10) 0.91483(6) 0.0442(3) Uani 1 1 d . . . . .
O1 O 0.62085(13) 0.62845(10) 0.89829(6) 0.0379(3) Uani 1 1 d . . . . .
N1 N 0.58380(15) 0.76979(11) 0.68014(7) 0.0320(3) Uani 1 1 d . . . . .
N2 N 0.65414(13) 0.90835(10) 0.76981(7) 0.0277(3) Uani 1 1 d . . . . .
C1 C 0.61173(15) 0.80249(12) 0.75051(8) 0.0268(3) Uani 1 1 d . . . . .
C2 C 0.60949(18) 0.85486(14) 0.65644(9) 0.0353(4) Uani 1 1 d . . . . .
C3 C 0.65199(17) 0.94012(14) 0.71205(9) 0.0323(3) Uani 1 1 d . . . . .
C4 C 0.60128(16) 0.74467(13) 0.79307(8) 0.0300(3) Uani 1 1 d . . . . .
H4 H 0.643103 0.780008 0.839641 0.036 Uiso 1 1 calc R U . . .
C5 C 0.5907(3) 0.84167(19) 0.58237(11) 0.0540(6) Uani 1 1 d . . . . .
H5A H 0.608362 0.910466 0.576701 0.065 Uiso 1 1 calc R U . . .
H5B H 0.502195 0.813198 0.558354 0.065 Uiso 1 1 calc R U . . .
H5C H 0.649046 0.792660 0.563241 0.065 Uiso 1 1 calc R U . . .
C6 C 0.6897(2) 1.05185(15) 0.71916(11) 0.0435(4) Uani 1 1 d . . . . .
H6A H 0.673821 1.060427 0.673690 0.052 Uiso 1 1 calc R U . . .
H6B H 0.780766 1.069999 0.741798 0.052 Uiso 1 1 calc R U . . .
H6C H 0.639305 1.098742 0.746671 0.052 Uiso 1 1 calc R U . . .
C11 C 0.54483(18) 0.66138(14) 0.63980(8) 0.0333(4) Uani 1 1 d . . . . .
C12 C 0.41440(19) 0.63125(15) 0.60739(9) 0.0372(4) Uani 1 1 d . . . . .
C13 C 0.3798(2) 0.52390(17) 0.57019(10) 0.0461(5) Uani 1 1 d . . . . .
H13 H 0.293187 0.500503 0.546442 0.055 Uiso 1 1 calc R U . . .
C14 C 0.4685(2) 0.45195(17) 0.56740(10) 0.0497(5) Uani 1 1 d . . . . .
H14 H 0.441949 0.379286 0.542911 0.060 Uiso 1 1 calc R U . . .
C15 C 0.5960(2) 0.48340(16) 0.59964(10) 0.0452(5) Uani 1 1 d . . . . .
H15 H 0.655881 0.432191 0.596874 0.054 Uiso 1 1 calc R U . . .
C16 C 0.63776(19) 0.58931(15) 0.63614(9) 0.0371(4) Uani 1 1 d . . . . .
C17 C 0.3168(2) 0.71218(17) 0.61162(11) 0.0463(5) Uani 1 1 d . . . . .
H17 H 0.358839 0.778664 0.609841 0.056 Uiso 1 1 calc R U . . .
C18 C 0.1984(3) 0.6769(3) 0.55179(14) 0.0765(8) Uani 1 1 d . . . . .
H18A H 0.139054 0.731628 0.557043 0.092 Uiso 1 1 calc R U . . .
H18B H 0.223961 0.666016 0.508654 0.092 Uiso 1 1 calc R U . . .
H18C H 0.156269 0.610600 0.551318 0.092 Uiso 1 1 calc R U . . .
C19 C 0.2742(2) 0.73945(19) 0.67890(12) 0.0536(5) Uani 1 1 d . . . . .
H19A H 0.211690 0.791528 0.679316 0.064 Uiso 1 1 calc R U . . .
H19B H 0.235087 0.675199 0.682939 0.064 Uiso 1 1 calc R U . . .
H19C H 0.348525 0.769055 0.717501 0.064 Uiso 1 1 calc R U . . .
C20 C 0.7792(2) 0.62547(17) 0.66799(11) 0.0450(5) Uani 1 1 d . . . . .
H20 H 0.785319 0.697270 0.702372 0.054 Uiso 1 1 calc R U . . .
C21 C 0.8473(3) 0.5546(2) 0.70551(18) 0.0794(9) Uani 1 1 d . . . . .
H21A H 0.802746 0.547872 0.739915 0.095 Uiso 1 1 calc R U . . .
H21B H 0.847810 0.484503 0.672730 0.095 Uiso 1 1 calc R U . . .
H21C H 0.935511 0.585613 0.728132 0.095 Uiso 1 1 calc R U . . .
C22 C 0.8467(3) 0.6370(3) 0.61443(16) 0.0919(11) Uani 1 1 d . . . . .
H22A H 0.801633 0.682990 0.590617 0.110 Uiso 1 1 calc R U . . .
H22B H 0.934837 0.668332 0.636727 0.110 Uiso 1 1 calc R U . . .
H22C H 0.847135 0.567222 0.581326 0.110 Uiso 1 1 calc R U . . .
C31 C 0.69621(17) 0.97373(12) 0.84005(8) 0.0306(3) Uani 1 1 d . . . . .
C32 C 0.6041(2) 1.01296(14) 0.87580(10) 0.0388(4) Uani 1 1 d . . . . .
C33 C 0.6480(3) 1.07408(18) 0.94463(12) 0.0595(6) Uani 1 1 d . . . . .
H33 H 0.588119 1.102521 0.970463 0.071 Uiso 1 1 calc R U . . .
C34 C 0.7761(3) 1.0937(2) 0.97546(12) 0.0719(8) Uani 1 1 d . . . . .
H34 H 0.803872 1.135074 1.022362 0.086 Uiso 1 1 calc R U . . .
C35 C 0.8645(3) 1.05406(19) 0.93928(13) 0.0620(7) Uani 1 1 d . . . . .
H35 H 0.952863 1.068594 0.961581 0.074 Uiso 1 1 calc R U . . .
C36 C 0.82747(19) 0.99267(15) 0.87019(11) 0.0414(4) Uani 1 1 d . . . . .
C37 C 0.4631(2) 0.99354(17) 0.84229(12) 0.0478(5) Uani 1 1 d . . . . .
H37 H 0.451904 0.941511 0.795419 0.057 Uiso 1 1 calc R U . . .
C38 C 0.4110(3) 1.0958(2) 0.83384(16) 0.0656(7) Uani 1 1 d . . . . .
H38A H 0.319328 1.081861 0.812004 0.079 Uiso 1 1 calc R U . . .
H38B H 0.424655 1.149776 0.878919 0.079 Uiso 1 1 calc R U . . .
H38C H 0.455788 1.121264 0.805192 0.079 Uiso 1 1 calc R U . . .
C39 C 0.3874(3) 0.9457(2) 0.88070(18) 0.0760(9) Uani 1 1 d . . . . .
H39A H 0.296559 0.934492 0.857134 0.091 Uiso 1 1 calc R U . . .
H39B H 0.418123 0.877763 0.882225 0.091 Uiso 1 1 calc R U . . .
H39C H 0.398788 0.993971 0.927480 0.091 Uiso 1 1 calc R U . . .
C40 C 0.92458(19) 0.94795(18) 0.83011(14) 0.0520(5) Uani 1 1 d . . . . .
H40 H 0.881788 0.929426 0.780339 0.062 Uiso 1 1 calc R U . . .
C41 C 1.0393(3) 1.0279(3) 0.8451(3) 0.1052(14) Uani 1 1 d . . . . .
H41A H 1.099535 0.995715 0.818151 0.126 Uiso 1 1 calc R U . . .
H41B H 1.010551 1.090147 0.832864 0.126 Uiso 1 1 calc R U . . .
H41C H 1.081713 1.049464 0.893986 0.126 Uiso 1 1 calc R U . . .
C42 C 0.9673(3) 0.8468(2) 0.84314(15) 0.0637(7) Uani 1 1 d . . . . .
H42A H 1.030107 0.819358 0.816676 0.076 Uiso 1 1 calc R U . . .
H42B H 1.006252 0.861820 0.892034 0.076 Uiso 1 1 calc R U . . .
H42C H 0.893249 0.793935 0.829094 0.076 Uiso 1 1 calc R U . . .
C51 C 0.30416(15) 0.45922(13) 0.81198(9) 0.0298(3) Uani 1 1 d . . . . .
C52 C 0.25927(17) 0.55545(14) 0.83959(10) 0.0346(4) Uani 1 1 d . . . . .
C53 C 0.16015(19) 0.56727(15) 0.87197(11) 0.0415(4) Uani 1 1 d . . . . .
C54 C 0.10153(19) 0.47988(18) 0.87890(12) 0.0463(5) Uani 1 1 d . . . . .
C55 C 0.14139(18) 0.38182(16) 0.85245(11) 0.0415(4) Uani 1 1 d . . . . .
C56 C 0.23867(16) 0.37381(14) 0.81935(10) 0.0338(4) Uani 1 1 d . . . . .
C61 C 0.34903(17) 0.36239(14) 0.69296(9) 0.0331(4) Uani 1 1 d . . . . .
C62 C 0.24956(18) 0.39979(15) 0.65511(10) 0.0387(4) Uani 1 1 d . . . . .
C63 C 0.1787(2) 0.34365(19) 0.59012(11) 0.0489(5) Uani 1 1 d . . . . .
C64 C 0.2065(2) 0.24390(19) 0.55858(11) 0.0534(6) Uani 1 1 d . . . . .
C65 C 0.3028(2) 0.20134(17) 0.59325(11) 0.0510(5) Uani 1 1 d . . . . .
C66 C 0.36995(19) 0.25949(15) 0.65936(10) 0.0401(4) Uani 1 1 d . . . . .
C71 C 0.53970(16) 0.39053(12) 0.81118(8) 0.0283(3) Uani 1 1 d . . . . .
C72 C 0.64232(17) 0.36099(13) 0.78189(9) 0.0324(3) Uani 1 1 d . . . . .
C73 C 0.75055(17) 0.32476(14) 0.81245(10) 0.0361(4) Uani 1 1 d . . . . .
C74 C 0.76235(17) 0.31668(15) 0.87689(10) 0.0375(4) Uani 1 1 d . . . . .
C75 C 0.66622(17) 0.34731(15) 0.90946(9) 0.0355(4) Uani 1 1 d . . . . .
C76 C 0.55886(16) 0.38352(14) 0.87696(9) 0.0314(3) Uani 1 1 d . . . . .
C81 C 0.5897(2) 0.7007(2) 0.95705(11) 0.0624(7) Uani 1 1 d D . . . .
H81A H 0.563306 0.662282 0.986042 0.075 Uiso 0.530(14) 1 calc R U P A 1
H81B H 0.519385 0.741566 0.942976 0.075 Uiso 0.530(14) 1 calc R U P A 1
H81C H 0.517858 0.668890 0.969079 0.075 Uiso 0.470(14) 1 calc R U P A 2
H81D H 0.565297 0.767103 0.948138 0.075 Uiso 0.470(14) 1 calc R U P A 2
C82A C 0.7111(7) 0.7731(7) 0.9952(5) 0.090(3) Uani 0.530(14) 1 d D . P A 1
H82A H 0.702765 0.843931 0.989672 0.108 Uiso 0.530(14) 1 calc R U P A 1
H82B H 0.729328 0.781230 1.044609 0.108 Uiso 0.530(14) 1 calc R U P A 1
C83A C 0.8090(6) 0.7259(5) 0.9669(4) 0.0571(17) Uani 0.530(14) 1 d D . P A 1
H83A H 0.876051 0.712905 1.003082 0.068 Uiso 0.530(14) 1 calc R U P A 1
H83B H 0.848275 0.774180 0.947646 0.068 Uiso 0.530(14) 1 calc R U P A 1
C82B C 0.7067(7) 0.7215(13) 1.0126(4) 0.087(4) Uani 0.470(14) 1 d D . P A 2
H82C H 0.727774 0.798737 1.035349 0.104 Uiso 0.470(14) 1 calc R U P A 2
H82D H 0.693081 0.689201 1.047294 0.104 Uiso 0.470(14) 1 calc R U P A 2
C83B C 0.8117(9) 0.6765(16) 0.9839(4) 0.121(6) Uani 0.470(14) 1 d D . P A 2
H83C H 0.879668 0.732945 0.990947 0.145 Uiso 0.470(14) 1 calc R U P A 2
H83D H 0.848871 0.624943 1.006032 0.145 Uiso 0.470(14) 1 calc R U P A 2
C84 C 0.7580(2) 0.62548(19) 0.91270(12) 0.0544(6) Uani 1 1 d D . . . .
H84A H 0.790035 0.620017 0.871443 0.065 Uiso 0.530(14) 1 calc R U P A 1
H84B H 0.782592 0.564610 0.928599 0.065 Uiso 0.530(14) 1 calc R U P A 1
H84C H 0.778514 0.551112 0.899616 0.065 Uiso 0.470(14) 1 calc R U P A 2
H84D H 0.794962 0.661833 0.885644 0.065 Uiso 0.470(14) 1 calc R U P A 2
B1 B 0.41774(18) 0.43546(14) 0.77111(10) 0.0283(4) Uani 1 1 d . . . . .
C1S C 0.2894(5) 0.8339(4) 0.4449(3) 0.1398(18) Uani 1 1 d D . . . .
H1SA H 0.331746 0.768921 0.440879 0.210 Uiso 1 1 calc R U . . .
H1SB H 0.341032 0.884805 0.433771 0.210 Uiso 1 1 calc R U . . .
H1SC H 0.280178 0.864528 0.491874 0.210 Uiso 1 1 calc R U . . .
C2S C 0.1606(5) 0.8089(4) 0.3965(2) 0.1239(16) Uani 1 1 d D . . . .
H2SA H 0.109576 0.756325 0.407324 0.149 Uiso 1 1 calc R U . . .
H2SB H 0.170425 0.776600 0.349225 0.149 Uiso 1 1 calc R U . . .
C3S C 0.0878(5) 0.9076(4) 0.3998(2) 0.1195(15) Uani 1 1 d D . . . .
H3SA H 0.066329 0.933337 0.444885 0.143 Uiso 1 1 calc R U . . .
H3SB H 0.144525 0.964309 0.396320 0.143 Uiso 1 1 calc R U . . .
C4S C -0.0270(5) 0.8880(5) 0.3469(3) 0.153(2) Uani 1 1 d D . . . .
H4SA H -0.084042 0.831515 0.350382 0.183 Uiso 1 1 calc R U . . .
H4SB H -0.005812 0.862626 0.301807 0.183 Uiso 1 1 calc R U . . .
C5S C -0.1001(6) 0.9906(5) 0.3515(3) 0.171(3) Uani 1 1 d D . . . .
H5SA H -0.177981 0.973702 0.314456 0.257 Uiso 1 1 calc R U . . .
H5SB H -0.122833 1.015239 0.395775 0.257 Uiso 1 1 calc R U . . .
H5SC H -0.044618 1.046344 0.347210 0.257 Uiso 1 1 calc R U . . .

loop_
_atom_site_aniso_label
_atom_site_aniso_U_11
_atom_site_aniso_U_22
_atom_site_aniso_U_33
_atom_site_aniso_U_23
_atom_site_aniso_U_13
_atom_site_aniso_U_12
In1 0.03119(7) 0.02442(6) 0.03010(7) 0.01035(5) 0.00355(5) -0.00293(4)
F52 0.0509(7) 0.0257(5) 0.0633(8) 0.0152(5) 0.0175(6) 0.0022(5)
F53 0.0589(8) 0.0433(7) 0.0796(10) 0.0128(6) 0.0277(7) 0.0200(6)
F54 0.0515(8) 0.0714(9) 0.1059(12) 0.0328(9) 0.0484(8) 0.0180(7)
F55 0.0428(7) 0.0540(8) 0.0974(11) 0.0405(7) 0.0291(7) 0.0007(6)
F56 0.0397(6) 0.0270(5) 0.0648(7) 0.0183(5) 0.0160(5) 0.0032(4)
F62 0.0483(7) 0.0441(6) 0.0492(7) 0.0187(5) -0.0026(5) 0.0066(5)
F63 0.0550(8) 0.0845(10) 0.0559(8) 0.0320(8) -0.0192(6) -0.0081(7)
F64 0.0818(11) 0.0819(11) 0.0375(7) 0.0003(7) -0.0089(7) -0.0288(8)
F65 0.0979(12) 0.0455(8) 0.0565(9) -0.0121(6) 0.0126(8) -0.0037(8)
F66 0.0573(7) 0.0282(5) 0.0561(7) 0.0041(5) 0.0015(6) 0.0066(5)
F72 0.0470(6) 0.0557(7) 0.0382(6) 0.0205(5) 0.0176(5) 0.0072(5)
F73 0.0410(6) 0.0632(8) 0.0628(8) 0.0233(6) 0.0255(6) 0.0163(6)
F74 0.0341(6) 0.0688(8) 0.0740(9) 0.0441(7) 0.0106(6) 0.0157(6)
F75 0.0453(7) 0.0791(9) 0.0441(7) 0.0377(6) 0.0082(5) 0.0112(6)
F76 0.0373(6) 0.0660(8) 0.0370(6) 0.0230(5) 0.0141(5) 0.0133(5)
O1 0.0423(7) 0.0365(7) 0.0304(6) 0.0101(5) 0.0007(5) 0.0007(5)
N1 0.0404(8) 0.0274(7) 0.0259(7) 0.0090(5) 0.0036(6) -0.0057(6)
N2 0.0303(7) 0.0240(6) 0.0279(7) 0.0096(5) 0.0039(5) -0.0016(5)
C1 0.0270(7) 0.0237(7) 0.0278(8) 0.0080(6) 0.0036(6) -0.0017(6)
C2 0.0420(10) 0.0337(9) 0.0317(9) 0.0152(7) 0.0063(7) -0.0037(7)
C3 0.0351(9) 0.0307(8) 0.0333(8) 0.0147(7) 0.0067(7) -0.0002(7)
C4 0.0356(9) 0.0254(7) 0.0259(7) 0.0082(6) 0.0017(6) -0.0045(6)
C5 0.0770(16) 0.0512(12) 0.0335(10) 0.0172(9) 0.0096(10) -0.0110(11)
C6 0.0540(12) 0.0330(9) 0.0470(11) 0.0203(8) 0.0097(9) -0.0022(8)
C11 0.0440(10) 0.0301(8) 0.0227(7) 0.0069(6) 0.0052(7) -0.0069(7)
C12 0.0436(10) 0.0393(10) 0.0258(8) 0.0111(7) 0.0028(7) -0.0088(8)
C13 0.0539(12) 0.0447(11) 0.0312(9) 0.0077(8) 0.0023(8) -0.0191(9)
C14 0.0715(15) 0.0350(10) 0.0343(10) -0.0003(8) 0.0143(10) -0.0158(10)
C15 0.0622(13) 0.0349(10) 0.0368(10) 0.0050(8) 0.0182(9) -0.0004(9)
C16 0.0462(10) 0.0344(9) 0.0287(8) 0.0067(7) 0.0108(7) -0.0023(8)
C17 0.0425(11) 0.0489(11) 0.0439(11) 0.0210(9) -0.0045(9) -0.0049(9)
C18 0.0617(16) 0.095(2) 0.0563(15) 0.0217(15) -0.0156(13) 0.0062(15)
C19 0.0528(13) 0.0498(12) 0.0565(13) 0.0176(10) 0.0085(10) 0.0089(10)
C20 0.0431(11) 0.0437(11) 0.0433(11) 0.0066(9) 0.0111(9) 0.0003(8)
C21 0.0528(15) 0.078(2) 0.108(2) 0.0410(18) 0.0043(15) 0.0077(14)
C22 0.0581(17) 0.145(3) 0.074(2) 0.038(2) 0.0185(15) -0.0256(19)
C31 0.0387(9) 0.0203(7) 0.0293(8) 0.0083(6) 0.0011(7) -0.0017(6)
C32 0.0553(12) 0.0272(8) 0.0366(9) 0.0121(7) 0.0134(8) 0.0071(8)
C33 0.098(2) 0.0414(12) 0.0379(11) 0.0078(9) 0.0196(12) 0.0150(12)
C34 0.113(2) 0.0450(13) 0.0355(12) 0.0008(10) -0.0086(14) -0.0007(14)
C35 0.0658(15) 0.0477(13) 0.0528(13) 0.0173(11) -0.0244(12) -0.0164(11)
C36 0.0412(10) 0.0311(9) 0.0470(11) 0.0170(8) -0.0046(8) -0.0071(7)
C37 0.0498(12) 0.0452(11) 0.0585(13) 0.0215(10) 0.0251(10) 0.0172(9)
C38 0.0637(15) 0.0648(16) 0.091(2) 0.0466(15) 0.0309(14) 0.0252(13)
C39 0.0685(17) 0.0783(19) 0.116(3) 0.0595(19) 0.0502(18) 0.0280(15)
C40 0.0305(10) 0.0497(12) 0.0769(16) 0.0313(11) 0.0004(10) -0.0021(8)
C41 0.0465(15) 0.0682(19) 0.208(5) 0.054(2) 0.032(2) -0.0048(13)
C42 0.0597(15) 0.0495(13) 0.0768(17) 0.0232(12) 0.0019(13) 0.0065(11)
C51 0.0262(8) 0.0289(8) 0.0335(8) 0.0126(7) 0.0023(6) 0.0005(6)
C52 0.0342(9) 0.0281(8) 0.0406(9) 0.0133(7) 0.0044(7) 0.0002(7)
C53 0.0375(10) 0.0362(10) 0.0492(11) 0.0117(8) 0.0090(8) 0.0108(8)
C54 0.0318(9) 0.0538(12) 0.0608(13) 0.0238(10) 0.0179(9) 0.0092(9)
C55 0.0296(9) 0.0416(10) 0.0595(12) 0.0255(9) 0.0103(8) 0.0009(7)
C56 0.0284(8) 0.0295(8) 0.0447(10) 0.0156(7) 0.0062(7) 0.0023(6)
C61 0.0349(9) 0.0306(8) 0.0309(8) 0.0093(7) 0.0039(7) -0.0063(7)
C62 0.0381(10) 0.0383(10) 0.0377(9) 0.0148(8) 0.0022(8) -0.0048(8)
C63 0.0411(11) 0.0599(13) 0.0407(11) 0.0212(10) -0.0053(8) -0.0135(9)
C64 0.0566(13) 0.0573(13) 0.0327(10) 0.0060(9) -0.0015(9) -0.0216(11)
C65 0.0615(14) 0.0392(11) 0.0414(11) -0.0001(9) 0.0102(10) -0.0112(10)
C66 0.0441(10) 0.0331(9) 0.0377(10) 0.0075(8) 0.0054(8) -0.0037(8)
C71 0.0294(8) 0.0235(7) 0.0308(8) 0.0091(6) 0.0051(6) -0.0019(6)
C72 0.0355(9) 0.0294(8) 0.0329(8) 0.0112(7) 0.0085(7) -0.0002(7)
C73 0.0312(9) 0.0322(9) 0.0467(10) 0.0127(8) 0.0134(8) 0.0030(7)
C74 0.0293(8) 0.0366(9) 0.0502(11) 0.0220(8) 0.0055(8) 0.0033(7)
C75 0.0333(9) 0.0394(9) 0.0373(9) 0.0200(8) 0.0050(7) 0.0005(7)
C76 0.0288(8) 0.0320(8) 0.0350(9) 0.0127(7) 0.0081(7) 0.0017(6)
C81 0.0589(14) 0.0873(19) 0.0347(11) 0.0079(11) 0.0150(10) 0.0085(13)
C82A 0.093(5) 0.083(5) 0.050(5) -0.025(3) -0.004(4) 0.009(4)
C83A 0.043(3) 0.066(3) 0.048(3) 0.011(2) -0.006(2) -0.013(2)
C82B 0.057(4) 0.143(10) 0.032(3) -0.005(4) 0.002(3) 0.009(5)
C83B 0.070(5) 0.217(16) 0.036(4) 0.000(6) -0.012(3) 0.049(7)
C84 0.0456(12) 0.0541(13) 0.0504(12) 0.0065(10) -0.0012(10) 0.0118(10)
B1 0.0283(9) 0.0235(8) 0.0314(9) 0.0098(7) 0.0032(7) -0.0016(7)
C1S 0.181(5) 0.113(4) 0.128(4) 0.054(3) 0.020(4) 0.014(4)
C2S 0.189(5) 0.094(3) 0.083(3) 0.029(2) 0.021(3) 0.013(3)
C3S 0.148(4) 0.110(3) 0.088(3) 0.011(2) 0.040(3) -0.028(3)
C4S 0.129(4) 0.208(6) 0.105(3) 0.043(4) 0.013(3) -0.072(4)
C5S 0.167(6) 0.172(6) 0.159(5) 0.042(4) 0.015(4) 0.068(5)

loop_
_atom_type_symbol
_atom_type_description
_atom_type_scat_dispersion_real
_atom_type_scat_dispersion_imag
_atom_type_scat_source
C C 0.0033 0.0016 'International Tables Vol C Tables 4.2.6.8 and 6.1.1.4'
H H 0.0000 0.0000 'International Tables Vol C Tables 4.2.6.8 and 6.1.1.4'
B B 0.0013 0.0007 'International Tables Vol C Tables 4.2.6.8 and 6.1.1.4'
N N 0.0061 0.0033 'International Tables Vol C Tables 4.2.6.8 and 6.1.1.4'
O O 0.0106 0.0060 'International Tables Vol C Tables 4.2.6.8 and 6.1.1.4'
F F 0.0171 0.0103 'International Tables Vol C Tables 4.2.6.8 and 6.1.1.4'
In In -0.7276 1.3100 'International Tables Vol C Tables 4.2.6.8 and 6.1.1.4'

loop_
_geom_angle_atom_site_label_1
_geom_angle_atom_site_label_2
_geom_angle_atom_site_label_3
_geom_angle
_geom_angle_site_symmetry_1
_geom_angle_site_symmetry_3
_geom_angle_publ_flag
C4 In1 B1 173.72(6) . . ?
C4 In1 O1 83.82(6) . . ?
B1 In1 O1 90.29(6) . . ?
C81 O1 C84 108.40(16) . . ?
C81 O1 In1 127.17(13) . . ?
C84 O1 In1 115.48(12) . . ?
C1 N1 C2 110.58(14) . . ?
C1 N1 C11 122.01(14) . . ?
C2 N1 C11 127.21(14) . . ?
C1 N2 C3 110.70(13) . . ?
C1 N2 C31 122.99(13) . . ?
C3 N2 C31 126.31(14) . . ?
C4 C1 N1 128.82(15) . . ?
C4 C1 N2 126.80(15) . . ?
N1 C1 N2 104.38(13) . . ?
C3 C2 N1 106.88(15) . . ?
C3 C2 C5 130.86(17) . . ?
N1 C2 C5 122.25(16) . . ?
C2 C3 N2 107.46(15) . . ?
C2 C3 C6 131.36(17) . . ?
N2 C3 C6 121.17(16) . . ?
C1 C4 In1 133.12(12) . . ?
C16 C11 C12 123.00(17) . . ?
C16 C11 N1 118.51(16) . . ?
C12 C11 N1 118.46(17) . . ?
C13 C12 C11 116.61(19) . . ?
C13 C12 C17 121.96(18) . . ?
C11 C12 C17 121.42(17) . . ?
C14 C13 C12 121.3(2) . . ?
C13 C14 C15 121.07(19) . . ?
C14 C15 C16 120.8(2) . . ?
C15 C16 C11 117.26(18) . . ?
C15 C16 C20 120.99(19) . . ?
C11 C16 C20 121.70(16) . . ?
C12 C17 C18 112.9(2) . . ?
C12 C17 C19 112.38(17) . . ?
C18 C17 C19 108.9(2) . . ?
C21 C20 C22 110.4(2) . . ?
C21 C20 C16 113.66(19) . . ?
C22 C20 C16 110.69(19) . . ?
C32 C31 C36 122.96(17) . . ?
C32 C31 N2 118.50(16) . . ?
C36 C31 N2 118.51(17) . . ?
C31 C32 C33 117.1(2) . . ?
C31 C32 C37 122.35(17) . . ?
C33 C32 C37 120.5(2) . . ?
C34 C33 C32 121.1(2) . . ?
C35 C34 C33 120.6(2) . . ?
C34 C35 C36 121.4(2) . . ?
C35 C36 C31 116.8(2) . . ?
C35 C36 C40 121.6(2) . . ?
C31 C36 C40 121.55(18) . . ?
C32 C37 C39 112.4(2) . . ?
C32 C37 C38 110.5(2) . . ?
C39 C37 C38 111.14(19) . . ?
C36 C40 C42 111.0(2) . . ?
C36 C40 C41 112.3(2) . . ?
C42 C40 C41 110.7(2) . . ?
C52 C51 C56 113.53(16) . . ?
C52 C51 B1 128.35(15) . . ?
C56 C51 B1 118.08(15) . . ?
F52 C52 C53 115.72(16) . . ?
F52 C52 C51 120.16(16) . . ?
C53 C52 C51 124.12(17) . . ?
F53 C53 C54 119.89(18) . . ?
F53 C53 C52 120.75(18) . . ?
C54 C53 C52 119.36(18) . . ?
F54 C54 C53 120.25(19) . . ?
F54 C54 C55 120.32(19) . . ?
C53 C54 C55 119.43(18) . . ?
F55 C55 C56 120.29(18) . . ?
F55 C55 C54 120.66(18) . . ?
C56 C55 C54 119.03(18) . . ?
F56 C56 C55 116.43(16) . . ?
F56 C56 C51 119.02(16) . . ?
C55 C56 C51 124.49(17) . . ?
C62 C61 C66 113.07(16) . . ?
C62 C61 B1 119.04(16) . . ?
C66 C61 B1 127.64(16) . . ?
F62 C62 C63 115.75(18) . . ?
F62 C62 C61 119.38(16) . . ?
C63 C62 C61 124.9(2) . . ?
F63 C63 C64 119.93(19) . . ?
F63 C63 C62 120.6(2) . . ?
C64 C63 C62 119.5(2) . . ?
F64 C64 C63 120.8(2) . . ?
F64 C64 C65 120.3(2) . . ?
C63 C64 C65 118.82(19) . . ?
F65 C65 C64 119.91(19) . . ?
F65 C65 C66 120.1(2) . . ?
C64 C65 C66 120.0(2) . . ?
F66 C66 C61 121.54(17) . . ?
F66 C66 C65 114.74(18) . . ?
C61 C66 C65 123.71(19) . . ?
C76 C71 C72 112.85(15) . . ?
C76 C71 B1 126.32(15) . . ?
C72 C71 B1 120.70(15) . . ?
F72 C72 C73 116.34(16) . . ?
F72 C72 C71 118.80(15) . . ?
C73 C72 C71 124.85(17) . . ?
F73 C73 C74 120.13(17) . . ?
F73 C73 C72 120.30(17) . . ?
C74 C73 C72 119.57(17) . . ?
F74 C74 C75 120.44(17) . . ?
F74 C74 C73 120.98(17) . . ?
C75 C74 C73 118.57(16) . . ?
F75 C75 C74 119.95(16) . . ?
F75 C75 C76 119.98(17) . . ?
C74 C75 C76 120.07(17) . . ?
F76 C76 C75 114.54(15) . . ?
F76 C76 C71 121.42(15) . . ?
C75 C76 C71 124.04(16) . . ?
O1 C81 C82B 105.4(4) . . ?
O1 C81 C82A 105.0(4) . . ?
C83A C82A C81 106.6(5) . . ?
C82A C83A C84 110.2(5) . . ?
C83B C82B C81 109.1(5) . . ?
C84 C83B C82B 106.1(6) . . ?
C83B C84 O1 109.3(4) . . ?
O1 C84 C83A 104.5(3) . . ?
C61 B1 C71 116.68(14) . . ?
C61 B1 C51 106.18(14) . . ?
C71 B1 C51 113.11(14) . . ?
C61 B1 In1 112.84(11) . . ?
C71 B1 In1 99.95(10) . . ?
C51 B1 In1 107.87(11) . . ?
C1S C2S C3S 112.5(4) . . ?
C4S C3S C2S 113.1(4) . . ?
C3S C4S C5S 112.2(5) . . ?

loop_
_geom_bond_atom_site_label_1
_geom_bond_atom_site_label_2
_geom_bond_distance
_geom_bond_site_symmetry_2
_geom_bond_publ_flag
In1 C4 2.0699(16) . ?
In1 B1 2.3103(18) . ?
In1 O1 2.4734(12) . ?
F52 C52 1.365(2) . ?
F53 C53 1.344(2) . ?
F54 C54 1.345(2) . ?
F55 C55 1.340(2) . ?
F56 C56 1.349(2) . ?
F62 C62 1.352(2) . ?
F63 C63 1.350(3) . ?
F64 C64 1.346(2) . ?
F65 C65 1.346(3) . ?
F66 C66 1.338(2) . ?
F72 C72 1.353(2) . ?
F73 C73 1.345(2) . ?
F74 C74 1.338(2) . ?
F75 C75 1.342(2) . ?
F76 C76 1.348(2) . ?
O1 C81 1.434(3) . ?
O1 C84 1.447(3) . ?
N1 C1 1.375(2) . ?
N1 C2 1.416(2) . ?
N1 C11 1.432(2) . ?
N2 C1 1.379(2) . ?
N2 C3 1.405(2) . ?
N2 C31 1.435(2) . ?
C1 C4 1.371(2) . ?
C2 C3 1.342(3) . ?
C2 C5 1.487(3) . ?
C3 C6 1.487(2) . ?
C11 C16 1.405(3) . ?
C11 C12 1.408(3) . ?
C12 C13 1.401(3) . ?
C12 C17 1.525(3) . ?
C13 C14 1.371(3) . ?
C14 C15 1.382(3) . ?
C15 C16 1.393(3) . ?
C16 C20 1.523(3) . ?
C17 C18 1.529(3) . ?
C17 C19 1.532(3) . ?
C20 C21 1.516(4) . ?
C20 C22 1.516(3) . ?
C31 C32 1.396(3) . ?
C31 C36 1.398(3) . ?
C32 C33 1.398(3) . ?
C32 C37 1.507(3) . ?
C33 C34 1.371(4) . ?
C34 C35 1.369(4) . ?
C35 C36 1.398(3) . ?
C36 C40 1.513(3) . ?
C37 C39 1.521(3) . ?
C37 C38 1.534(3) . ?
C40 C42 1.521(3) . ?
C40 C41 1.523(3) . ?
C51 C52 1.387(2) . ?
C51 C56 1.391(2) . ?
C51 B1 1.634(3) . ?
C52 C53 1.379(3) . ?
C53 C54 1.373(3) . ?
C54 C55 1.378(3) . ?
C55 C56 1.374(3) . ?
C61 C62 1.389(3) . ?
C61 C66 1.390(3) . ?
C61 B1 1.632(3) . ?
C62 C63 1.381(3) . ?
C63 C64 1.368(3) . ?
C64 C65 1.373(4) . ?
C65 C66 1.392(3) . ?
C71 C76 1.392(2) . ?
C71 C72 1.393(2) . ?
C71 B1 1.632(2) . ?
C72 C73 1.378(3) . ?
C73 C74 1.377(3) . ?
C74 C75 1.372(3) . ?
C75 C76 1.387(2) . ?
C81 C82B 1.475(7) . ?
C81 C82A 1.512(8) . ?
C82A C83A 1.398(8) . ?
C83A C84 1.468(6) . ?
C82B C83B 1.458(9) . ?
C83B C84 1.425(7) . ?
C1S C2S 1.492(6) . ?
C2S C3S 1.542(6) . ?
C3S C4S 1.429(6) . ?
C4S C5S 1.585(7) . ?

loop_
_geom_torsion_atom_site_label_1
_geom_torsion_atom_site_label_2
_geom_torsion_atom_site_label_3
_geom_torsion_atom_site_label_4
_geom_torsion
_geom_torsion_site_symmetry_1
_geom_torsion_site_symmetry_2
_geom_torsion_site_symmetry_3
_geom_torsion_site_symmetry_4
_geom_torsion_publ_flag
C2 N1 C1 C4 -179.44(18) . . . . ?
C11 N1 C1 C4 -4.3(3) . . . . ?
C2 N1 C1 N2 0.29(19) . . . . ?
C11 N1 C1 N2 175.47(16) . . . . ?
C3 N2 C1 C4 179.85(17) . . . . ?
C31 N2 C1 C4 1.0(3) . . . . ?
C3 N2 C1 N1 0.11(18) . . . . ?
C31 N2 C1 N1 -178.78(15) . . . . ?
C1 N1 C2 C3 -0.6(2) . . . . ?
C11 N1 C2 C3 -175.47(18) . . . . ?
C1 N1 C2 C5 178.66(19) . . . . ?
C11 N1 C2 C5 3.8(3) . . . . ?
N1 C2 C3 N2 0.6(2) . . . . ?
C5 C2 C3 N2 -178.5(2) . . . . ?
N1 C2 C3 C6 -177.8(2) . . . . ?
C5 C2 C3 C6 3.0(4) . . . . ?
C1 N2 C3 C2 -0.5(2) . . . . ?
C31 N2 C3 C2 178.36(17) . . . . ?
C1 N2 C3 C6 178.14(17) . . . . ?
C31 N2 C3 C6 -3.0(3) . . . . ?
N1 C1 C4 In1 -12.8(3) . . . . ?
N2 C1 C4 In1 167.52(13) . . . . ?
C1 N1 C11 C16 -74.9(2) . . . . ?
C2 N1 C11 C16 99.4(2) . . . . ?
C1 N1 C11 C12 103.0(2) . . . . ?
C2 N1 C11 C12 -82.6(2) . . . . ?
C16 C11 C12 C13 -0.2(3) . . . . ?
N1 C11 C12 C13 -178.07(16) . . . . ?
C16 C11 C12 C17 -179.01(17) . . . . ?
N1 C11 C12 C17 3.1(3) . . . . ?
C11 C12 C13 C14 1.8(3) . . . . ?
C17 C12 C13 C14 -179.39(19) . . . . ?
C12 C13 C14 C15 -1.9(3) . . . . ?
C13 C14 C15 C16 0.2(3) . . . . ?
C14 C15 C16 C11 1.3(3) . . . . ?
C14 C15 C16 C20 -176.12(19) . . . . ?
C12 C11 C16 C15 -1.3(3) . . . . ?
N1 C11 C16 C15 176.56(16) . . . . ?
C12 C11 C16 C20 176.08(17) . . . . ?
N1 C11 C16 C20 -6.0(3) . . . . ?
C13 C12 C17 C18 -23.3(3) . . . . ?
C11 C12 C17 C18 155.5(2) . . . . ?
C13 C12 C17 C19 100.3(2) . . . . ?
C11 C12 C17 C19 -80.9(2) . . . . ?
C15 C16 C20 C21 -45.1(3) . . . . ?
C11 C16 C20 C21 137.6(2) . . . . ?
C15 C16 C20 C22 79.8(3) . . . . ?
C11 C16 C20 C22 -97.5(3) . . . . ?
C1 N2 C31 C32 -79.7(2) . . . . ?
C3 N2 C31 C32 101.6(2) . . . . ?
C1 N2 C31 C36 98.4(2) . . . . ?
C3 N2 C31 C36 -80.3(2) . . . . ?
C36 C31 C32 C33 0.3(3) . . . . ?
N2 C31 C32 C33 178.36(17) . . . . ?
C36 C31 C32 C37 178.86(17) . . . . ?
N2 C31 C32 C37 -3.1(3) . . . . ?
C31 C32 C33 C34 -0.5(3) . . . . ?
C37 C32 C33 C34 -179.0(2) . . . . ?
C32 C33 C34 C35 0.3(4) . . . . ?
C33 C34 C35 C36 -0.1(4) . . . . ?
C34 C35 C36 C31 -0.1(3) . . . . ?
C34 C35 C36 C40 -179.5(2) . . . . ?
C32 C31 C36 C35 -0.1(3) . . . . ?
N2 C31 C36 C35 -178.10(17) . . . . ?
C32 C31 C36 C40 179.34(17) . . . . ?
N2 C31 C36 C40 1.3(3) . . . . ?
C31 C32 C37 C39 126.4(2) . . . . ?
C33 C32 C37 C39 -55.1(3) . . . . ?
C31 C32 C37 C38 -108.8(2) . . . . ?
C33 C32 C37 C38 69.6(3) . . . . ?
C35 C36 C40 C42 81.7(3) . . . . ?
C31 C36 C40 C42 -97.7(2) . . . . ?
C35 C36 C40 C41 -42.7(3) . . . . ?
C31 C36 C40 C41 137.9(2) . . . . ?
C56 C51 C52 F52 -179.53(16) . . . . ?
B1 C51 C52 F52 -1.7(3) . . . . ?
C56 C51 C52 C53 0.5(3) . . . . ?
B1 C51 C52 C53 178.35(17) . . . . ?
F52 C52 C53 F53 0.7(3) . . . . ?
C51 C52 C53 F53 -179.37(18) . . . . ?
F52 C52 C53 C54 -179.00(18) . . . . ?
C51 C52 C53 C54 0.9(3) . . . . ?
F53 C53 C54 F54 -1.3(3) . . . . ?
C52 C53 C54 F54 178.41(19) . . . . ?
F53 C53 C54 C55 179.28(19) . . . . ?
C52 C53 C54 C55 -1.0(3) . . . . ?
F54 C54 C55 F55 -0.9(3) . . . . ?
C53 C54 C55 F55 178.51(19) . . . . ?
F54 C54 C55 C56 -179.79(19) . . . . ?
C53 C54 C55 C56 -0.4(3) . . . . ?
F55 C55 C56 F56 0.4(3) . . . . ?
C54 C55 C56 F56 179.27(18) . . . . ?
F55 C55 C56 C51 -176.86(18) . . . . ?
C54 C55 C56 C51 2.0(3) . . . . ?
C52 C51 C56 F56 -179.23(15) . . . . ?
B1 C51 C56 F56 2.7(2) . . . . ?
C52 C51 C56 C55 -2.0(3) . . . . ?
B1 C51 C56 C55 179.90(17) . . . . ?
C66 C61 C62 F62 179.21(17) . . . . ?
B1 C61 C62 F62 4.5(3) . . . . ?
C66 C61 C62 C63 -1.4(3) . . . . ?
B1 C61 C62 C63 -176.13(19) . . . . ?
F62 C62 C63 F63 -0.2(3) . . . . ?
C61 C62 C63 F63 -179.59(19) . . . . ?
F62 C62 C63 C64 178.68(19) . . . . ?
C61 C62 C63 C64 -0.7(3) . . . . ?
F63 C63 C64 F64 -1.1(3) . . . . ?
C62 C63 C64 F64 -180.0(2) . . . . ?
F63 C63 C64 C65 -179.8(2) . . . . ?
C62 C63 C64 C65 1.4(3) . . . . ?
F64 C64 C65 F65 0.0(3) . . . . ?
C63 C64 C65 F65 178.6(2) . . . . ?
F64 C64 C65 C66 -178.5(2) . . . . ?
C63 C64 C65 C66 0.1(3) . . . . ?
C62 C61 C66 F66 -175.72(18) . . . . ?
B1 C61 C66 F66 -1.5(3) . . . . ?
C62 C61 C66 C65 3.0(3) . . . . ?
B1 C61 C66 C65 177.19(19) . . . . ?
F65 C65 C66 F66 -2.2(3) . . . . ?
C64 C65 C66 F66 176.3(2) . . . . ?
F65 C65 C66 C61 179.0(2) . . . . ?
C64 C65 C66 C61 -2.5(3) . . . . ?
C76 C71 C72 F72 -176.40(15) . . . . ?
B1 C71 C72 F72 -0.3(2) . . . . ?
C76 C71 C72 C73 2.2(3) . . . . ?
B1 C71 C72 C73 178.33(16) . . . . ?
F72 C72 C73 F73 -1.7(3) . . . . ?
C71 C72 C73 F73 179.64(16) . . . . ?
F72 C72 C73 C74 178.14(16) . . . . ?
C71 C72 C73 C74 -0.5(3) . . . . ?
F73 C73 C74 F74 -0.5(3) . . . . ?
C72 C73 C74 F74 179.66(17) . . . . ?
F73 C73 C74 C75 178.54(17) . . . . ?
C72 C73 C74 C75 -1.3(3) . . . . ?
F74 C74 C75 F75 1.0(3) . . . . ?
C73 C74 C75 F75 -178.03(17) . . . . ?
F74 C74 C75 C76 -179.74(17) . . . . ?
C73 C74 C75 C76 1.2(3) . . . . ?
F75 C75 C76 F76 1.0(3) . . . . ?
C74 C75 C76 F76 -178.27(16) . . . . ?
F75 C75 C76 C71 179.94(16) . . . . ?
C74 C75 C76 C71 0.7(3) . . . . ?
C72 C71 C76 F76 176.60(15) . . . . ?
B1 C71 C76 F76 0.7(3) . . . . ?
C72 C71 C76 C75 -2.3(2) . . . . ?
B1 C71 C76 C75 -178.14(16) . . . . ?
C84 O1 C81 C82B -13.1(7) . . . . ?
In1 O1 C81 C82B -158.4(7) . . . . ?
C84 O1 C81 C82A 22.4(6) . . . . ?
In1 O1 C81 C82A -122.9(6) . . . . ?
O1 C81 C82A C83A -13.2(8) . . . . ?
C81 C82A C83A C84 -0.7(8) . . . . ?
O1 C81 C82B C83B 9.6(10) . . . . ?
C81 C82B C83B C84 -2.4(13) . . . . ?
C82B C83B C84 O1 -5.9(13) . . . . ?
C81 O1 C84 C83B 12.2(10) . . . . ?
In1 O1 C84 C83B 162.0(10) . . . . ?
C81 O1 C84 C83A -22.7(4) . . . . ?
In1 O1 C84 C83A 127.0(3) . . . . ?
C82A C83A C84 O1 14.2(6) . . . . ?
C62 C61 B1 C71 -176.26(16) . . . . ?
C66 C61 B1 C71 9.9(3) . . . . ?
C62 C61 B1 C51 56.6(2) . . . . ?
C66 C61 B1 C51 -117.2(2) . . . . ?
C62 C61 B1 In1 -61.33(19) . . . . ?
C66 C61 B1 In1 124.79(18) . . . . ?
C76 C71 B1 C61 -131.33(18) . . . . ?
C72 C71 B1 C61 53.1(2) . . . . ?
C76 C71 B1 C51 -7.7(2) . . . . ?
C72 C71 B1 C51 176.71(15) . . . . ?
C76 C71 B1 In1 106.71(16) . . . . ?
C72 C71 B1 In1 -68.86(16) . . . . ?
C52 C51 B1 C61 -114.71(19) . . . . ?
C56 C51 B1 C61 63.01(19) . . . . ?
C52 C51 B1 C71 116.08(19) . . . . ?
C56 C51 B1 C71 -66.20(19) . . . . ?
C52 C51 B1 In1 6.5(2) . . . . ?
C56 C51 B1 In1 -175.78(13) . . . . ?
C1S C2S C3S C4S 171.2(4) . . . . ?
C2S C3S C4S C5S 179.9(4) . . . . ?
